data_1559317
loop_
_publ_author_name
'Fostvedt, Jade I.'
'Grant, Lauren N.'
'Kriegel, Benjamin M.'
'Obenhuber, Andreas H.'
'Lohrey, Trevor D.'
'Bergman, Robert G.'
'Arnold, John'

_publ_section_title
;
 1,2-Addition and cycloaddition reactions of niobium bis(imido) and oxo
 imido complexes
;
_journal_name_full 'Chemical Science'
_journal_paper_doi 10.1039/D0SC03489D
_journal_year 2020
_chemical_formula_moiety 'C37 H61 N4 Nb'
_chemical_formula_sum 'C37 H61 N4 Nb'
_chemical_formula_weight 654.80
_chemical_name_common (BDI)NbH(NHtBu)(NtBu)
_chemical_name_systematic
hydrido-(tert-butyl)amino-(tert-butyl)imino-(N,N?-bis(2,6-diisopropylphenyl)-3,5-dimethyl-B-diketiminato)-niobium(V)
_chemical_properties_physical Air-sensitive,Moisture-sensitive,Oxygen-sensitive
_space_group_crystal_system monoclinic
_space_group_IT_number 14
_space_group_name_Hall '-P 2ybc'
_space_group_name_H-M_alt 'P 1 21/c 1'
_atom_sites_solution_hydrogens mixed
_atom_sites_solution_primary iterative
_atom_sites_solution_secondary difmap
_audit_creation_method SHELXL-2014/7
_audit_update_record
;
2020-05-17 deposited with the CCDC.	2020-10-08 downloaded from the CCDC.
;
_cell_angle_alpha 90.000(5)
_cell_angle_beta 91.766(5)
_cell_angle_gamma 90.000(5)
_cell_formula_units_Z 4
_cell_length_a 13.322(5)
_cell_length_b 12.754(5)
_cell_length_c 21.266(5)
_cell_measurement_reflns_used 9783
_cell_measurement_temperature 100(2)
_cell_measurement_theta_max 25.47
_cell_measurement_theta_min 2.21
_cell_volume 3612(2)
_computing_cell_refinement 'Bruker SAINT'
_computing_data_collection 'Bruker APEX2'
_computing_data_reduction 'Bruker SAINT'
_computing_molecular_graphics ORTEP-32
_computing_publication_material WinGX
_computing_structure_refinement SHELXL-2014
_computing_structure_solution SHELXT
_diffrn_ambient_temperature 100(2)
_diffrn_detector_area_resol_mean 8.366
_diffrn_measured_fraction_theta_full 0.999
_diffrn_measured_fraction_theta_max 0.992
_diffrn_measurement_device_type 'Bruker APEX-II CCD'
_diffrn_measurement_method 'phi and omega scans'
_diffrn_radiation_type MoK\a
_diffrn_radiation_wavelength 0.71073
_diffrn_reflns_av_R_equivalents 0.0615
_diffrn_reflns_av_unetI/netI 0.0321
_diffrn_reflns_Laue_measured_fraction_full 0.999
_diffrn_reflns_Laue_measured_fraction_max 0.992
_diffrn_reflns_limit_h_max 16
_diffrn_reflns_limit_h_min -16
_diffrn_reflns_limit_k_max 15
_diffrn_reflns_limit_k_min -15
_diffrn_reflns_limit_l_max 25
_diffrn_reflns_limit_l_min -25
_diffrn_reflns_number 70529
_diffrn_reflns_point_group_measured_fraction_full 0.999
_diffrn_reflns_point_group_measured_fraction_max 0.992
_diffrn_reflns_theta_full 25.000
_diffrn_reflns_theta_max 25.469
_diffrn_reflns_theta_min 1.529
_diffrn_source 'microfocus sealed tube'
_exptl_absorpt_coefficient_mu 0.362
_exptl_absorpt_correction_T_max 0.7452
_exptl_absorpt_correction_T_min 0.6810
_exptl_absorpt_correction_type multi-scan
_exptl_absorpt_process_details SADABS
_exptl_crystal_colour yellow
_exptl_crystal_density_diffrn 1.204
_exptl_crystal_description block
_exptl_crystal_F_000 1408
_exptl_crystal_recrystallization_method 'Re-crystallisation from solvent: Hexamethyldisiloxane'
_exptl_crystal_size_max 0.200
_exptl_crystal_size_mid 0.200
_exptl_crystal_size_min 0.120
_refine_diff_density_max 1.210
_refine_diff_density_min -1.496
_refine_diff_density_rms 0.121
_refine_ls_extinction_method none
_refine_ls_goodness_of_fit_ref 1.090
_refine_ls_hydrogen_treatment mixed
_refine_ls_matrix_type full
_refine_ls_number_parameters 436
_refine_ls_number_reflns 6652
_refine_ls_number_restraints 0
_refine_ls_restrained_S_all 1.090
_refine_ls_R_factor_all 0.0694
_refine_ls_R_factor_gt 0.0660
_refine_ls_shift/su_max 0.006
_refine_ls_shift/su_mean 0.000
_refine_ls_structure_factor_coef Fsqd
_refine_ls_weighting_details 'w=1/[\s^2^(Fo^2^)+30.5505P] where P=(Fo^2^+2Fc^2^)/3'
_refine_ls_weighting_scheme calc
_refine_ls_wR_factor_gt 0.1485
_refine_ls_wR_factor_ref 0.1500
_reflns_Friedel_coverage 0.000
_reflns_number_gt 6122
_reflns_number_total 6652
_reflns_threshold_expression 'I > 2\s(I)'
_cod_data_source_file d0sc03489d2.cif
_cod_data_source_block shelx_CCDC3
_cod_original_sg_symbol_H-M 'P 21/c'
_cod_database_code 1559317
_shelx_shelxl_version_number 2014/7
_shelx_space_group_comment
; 
The symmetry employed for this shelxl refinement is uniquely defined 
by the following loop, which should always be used as a source of 
symmetry information in preference to the above space-group names. 
They are only intended as comments. 
;
_shelx_estimated_absorpt_t_min 0.931
_shelx_estimated_absorpt_t_max 0.958

loop_
_space_group_symop_operation_xyz
'x, y, z'
'-x, y+1/2, -z+1/2'
'-x, -y, -z'
'x, -y-1/2, z-1/2'

loop_
_atom_site_label
_atom_site_type_symbol
_atom_site_fract_x
_atom_site_fract_y
_atom_site_fract_z
_atom_site_U_iso_or_equiv
_atom_site_adp_type
_atom_site_occupancy
_atom_site_site_symmetry_order
_atom_site_calc_flag
_atom_site_refinement_flags_posn
_atom_site_refinement_flags_adp
_atom_site_refinement_flags_occupancy
_atom_site_disorder_assembly
_atom_site_disorder_group
C1 C 0.7660(4) 0.3476(4) 0.5321(2) 0.0206(10) Uani 1 1 d . . . . .
C2 C 0.6849(4) 0.2902(4) 0.5085(2) 0.0222(10) Uani 1 1 d . . . . .
H2 H 0.6647 0.3049 0.4662 0.027 Uiso 1 1 calc R U . . .
C3 C 0.6291(4) 0.2138(4) 0.5387(2) 0.0194(10) Uani 1 1 d . . . . .
C4 C 0.8238(4) 0.4112(4) 0.4859(2) 0.0269(11) Uani 1 1 d . . . . .
H4A H 0.8066 0.4855 0.4903 0.040 Uiso 1 1 calc R U . . .
H4B H 0.8066 0.3879 0.4430 0.040 Uiso 1 1 calc R U . . .
H4C H 0.8960 0.4018 0.4943 0.040 Uiso 1 1 calc R U . . .
C5 C 0.5716(4) 0.1391(4) 0.4953(2) 0.0285(12) Uani 1 1 d . . . . .
H5A H 0.5470 0.0797 0.5197 0.043 Uiso 1 1 calc R U . . .
H5B H 0.6161 0.1133 0.4628 0.043 Uiso 1 1 calc R U . . .
H5C H 0.5145 0.1759 0.4753 0.043 Uiso 1 1 calc R U . . .
C6 C 0.8958(3) 0.3801(4) 0.6092(2) 0.0203(10) Uani 1 1 d . . . . .
C7 C 0.9195(4) 0.4830(4) 0.6276(2) 0.0253(11) Uani 1 1 d . . . . .
C8 C 1.0197(4) 0.5085(5) 0.6422(2) 0.0311(12) Uani 1 1 d . . . . .
H8 H 1.0364 0.5780 0.6548 0.037 Uiso 1 1 calc R U . . .
C9 C 1.0939(4) 0.4348(5) 0.6388(3) 0.0335(13) Uani 1 1 d . . . . .
H9 H 1.1614 0.4532 0.6493 0.040 Uiso 1 1 calc R U . . .
C10 C 1.0709(4) 0.3338(5) 0.6202(2) 0.0315(12) Uani 1 1 d . . . . .
H10 H 1.1233 0.2835 0.6176 0.038 Uiso 1 1 calc R U . . .
C11 C 0.9725(4) 0.3040(4) 0.6050(2) 0.0252(11) Uani 1 1 d . . . . .
C12 C 0.8428(4) 0.5700(4) 0.6314(2) 0.0289(12) Uani 1 1 d . . . . .
H12 H 0.7751 0.5394 0.6215 0.035 Uiso 1 1 calc R U . . .
C13 C 0.8620(5) 0.6564(5) 0.5831(3) 0.0394(14) Uani 1 1 d . . . . .
H13A H 0.9271 0.6895 0.5928 0.059 Uiso 1 1 calc R U . . .
H13B H 0.8087 0.7092 0.5848 0.059 Uiso 1 1 calc R U . . .
H13C H 0.8626 0.6257 0.5409 0.059 Uiso 1 1 calc R U . . .
C14 C 0.8408(5) 0.6186(4) 0.6976(3) 0.0391(14) Uani 1 1 d . . . . .
H14A H 0.8304 0.5631 0.7287 0.059 Uiso 1 1 calc R U . . .
H14B H 0.7860 0.6696 0.6993 0.059 Uiso 1 1 calc R U . . .
H14C H 0.9049 0.6538 0.7071 0.059 Uiso 1 1 calc R U . . .
C15 C 0.9512(4) 0.1920(4) 0.5836(2) 0.0286(11) Uani 1 1 d . . . . .
H15 H 0.8776 0.1790 0.5877 0.034 Uiso 1 1 calc R U . . .
C16 C 0.9763(5) 0.1747(5) 0.5147(3) 0.0453(16) Uani 1 1 d . . . . .
H16A H 0.9332 0.2195 0.4878 0.068 Uiso 1 1 calc R U . . .
H16B H 0.9649 0.1011 0.5035 0.068 Uiso 1 1 calc R U . . .
H16C H 1.0468 0.1927 0.5085 0.068 Uiso 1 1 calc R U . . .
C17 C 1.0072(5) 0.1107(5) 0.6239(3) 0.0481(16) Uani 1 1 d . . . . .
H17A H 1.0797 0.1187 0.6186 0.072 Uiso 1 1 calc R U . . .
H17B H 0.9864 0.0402 0.6107 0.072 Uiso 1 1 calc R U . . .
H17C H 0.9917 0.1211 0.6682 0.072 Uiso 1 1 calc R U . . .
C18 C 0.5718(4) 0.1146(4) 0.6252(2) 0.0214(10) Uani 1 1 d . . . . .
C19 C 0.6268(4) 0.0228(4) 0.6409(2) 0.0262(11) Uani 1 1 d . . . . .
C20 C 0.5740(5) -0.0640(4) 0.6627(2) 0.0321(13) Uani 1 1 d . . . . .
H20 H 0.6094 -0.1266 0.6730 0.038 Uiso 1 1 calc R U . . .
C21 C 0.4714(4) -0.0606(4) 0.6696(2) 0.0333(13) Uani 1 1 d . . . . .
H21 H 0.4366 -0.1204 0.6842 0.040 Uiso 1 1 calc R U . . .
C22 C 0.4197(4) 0.0303(4) 0.6552(2) 0.0318(12) Uani 1 1 d . . . . .
H22 H 0.3491 0.0322 0.6603 0.038 Uiso 1 1 calc R U . . .
C23 C 0.4675(4) 0.1192(4) 0.6333(2) 0.0272(11) Uani 1 1 d . . . . .
C24 C 0.7393(4) 0.0157(4) 0.6337(3) 0.0307(12) Uani 1 1 d . . . . .
H24 H 0.7671 0.0884 0.6364 0.037 Uiso 1 1 calc R U . . .
C25 C 0.7897(5) -0.0491(5) 0.6869(3) 0.0437(15) Uani 1 1 d . . . . .
H25A H 0.7660 -0.0248 0.7275 0.066 Uiso 1 1 calc R U . . .
H25B H 0.8627 -0.0405 0.6857 0.066 Uiso 1 1 calc R U . . .
H25C H 0.7725 -0.1233 0.6812 0.066 Uiso 1 1 calc R U . . .
C26 C 0.7666(5) -0.0299(5) 0.5699(3) 0.0430(15) Uani 1 1 d . . . . .
H26A H 0.7324 -0.0973 0.5636 0.064 Uiso 1 1 calc R U . . .
H26B H 0.8394 -0.0404 0.5690 0.064 Uiso 1 1 calc R U . . .
H26C H 0.7455 0.0188 0.5364 0.064 Uiso 1 1 calc R U . . .
C27 C 0.4073(4) 0.2176(5) 0.6207(3) 0.0304(12) Uani 1 1 d . . . . .
H27 H 0.4549 0.2751 0.6100 0.036 Uiso 1 1 calc R U . . .
C28 C 0.3311(5) 0.2045(7) 0.5652(3) 0.0532(19) Uani 1 1 d . . . . .
H28A H 0.3667 0.1852 0.5272 0.080 Uiso 1 1 calc R U . . .
H28B H 0.2952 0.2707 0.5579 0.080 Uiso 1 1 calc R U . . .
H28C H 0.2829 0.1493 0.5751 0.080 Uiso 1 1 calc R U . . .
C29 C 0.3512(5) 0.2505(5) 0.6790(3) 0.0386(14) Uani 1 1 d . . . . .
H29A H 0.3042 0.1950 0.6904 0.058 Uiso 1 1 calc R U . . .
H29B H 0.3139 0.3154 0.6702 0.058 Uiso 1 1 calc R U . . .
H29C H 0.3994 0.2624 0.7140 0.058 Uiso 1 1 calc R U . . .
C30 C 0.5351(4) 0.5330(4) 0.6326(3) 0.0325(13) Uani 1 1 d . . . . .
C34 C 0.8196(4) 0.3079(4) 0.7836(2) 0.0250(11) Uani 1 1 d . . . . .
N1 N 0.7934(3) 0.3493(3) 0.59370(17) 0.0175(8) Uani 1 1 d . . . . .
N2 N 0.6255(3) 0.2044(3) 0.60061(18) 0.0201(8) Uani 1 1 d . . . . .
Nb Nb 0.67740(3) 0.33606(3) 0.66542(2) 0.01515(13) Uani 1 1 d . . . . .
C31 C 0.4294(7) 0.5009(8) 0.6197(5) 0.048(2) Uani 0.660(4) 1 d . . P A 1
H31A H 0.4016 0.4714 0.6580 0.071 Uiso 0.660(4) 1 calc R U P A 1
H31B H 0.4270 0.4480 0.5863 0.071 Uiso 0.660(4) 1 calc R U P A 1
H31C H 0.3897 0.5622 0.6064 0.071 Uiso 0.660(4) 1 calc R U P A 1
C32 C 0.5769(7) 0.5747(9) 0.5684(5) 0.051(3) Uani 0.660(4) 1 d . . P A 1
H32A H 0.5265 0.6199 0.5476 0.077 Uiso 0.660(4) 1 calc R U P A 1
H32B H 0.5914 0.5151 0.5411 0.077 Uiso 0.660(4) 1 calc R U P A 1
H32C H 0.6386 0.6148 0.5769 0.077 Uiso 0.660(4) 1 calc R U P A 1
C33 C 0.5487(10) 0.6164(9) 0.6796(6) 0.064(4) Uani 0.660(4) 1 d . . P A 1
H33A H 0.5084 0.6006 0.7162 0.096 Uiso 0.660(4) 1 calc R U P A 1
H33B H 0.5270 0.6835 0.6613 0.096 Uiso 0.660(4) 1 calc R U P A 1
H33C H 0.6197 0.6208 0.6927 0.096 Uiso 0.660(4) 1 calc R U P A 1
N3 N 0.5979(4) 0.4411(5) 0.6486(3) 0.0172(9) Uani 0.660(4) 1 d . . P A 1
C35 C 0.9221(14) 0.3589(12) 0.7880(9) 0.031(3) Uani 0.660(4) 1 d . . P A 1
H35A H 0.9162 0.4291 0.8062 0.046 Uiso 0.660(4) 1 calc R U P A 1
H35B H 0.9493 0.3645 0.7458 0.046 Uiso 0.660(4) 1 calc R U P A 1
H35C H 0.9673 0.3162 0.8147 0.046 Uiso 0.660(4) 1 calc R U P A 1
C36 C 0.7731(6) 0.2889(7) 0.8442(4) 0.0304(16) Uani 0.660(4) 1 d . . P A 1
H36A H 0.8181 0.2459 0.8709 0.046 Uiso 0.660(4) 1 calc R U P A 1
H36B H 0.7092 0.2521 0.8372 0.046 Uiso 0.660(4) 1 calc R U P A 1
H36C H 0.7610 0.3560 0.8651 0.046 Uiso 0.660(4) 1 calc R U P A 1
C37 C 0.8275(7) 0.2042(6) 0.7445(4) 0.0323(17) Uani 0.660(4) 1 d . . P A 1
H37A H 0.8779 0.1581 0.7645 0.048 Uiso 0.660(4) 1 calc R U P A 1
H37B H 0.8473 0.2210 0.7017 0.048 Uiso 0.660(4) 1 calc R U P A 1
H37C H 0.7621 0.1688 0.7430 0.048 Uiso 0.660(4) 1 calc R U P A 1
N4 N 0.7529(6) 0.3769(5) 0.7418(3) 0.0172(9) Uani 0.660(4) 1 d . . P A 1
H4 H 0.7475 0.4429 0.7534 0.021 Uiso 0.660(4) 1 calc R U P A 1
C31A C 0.4283(14) 0.5305(16) 0.6725(11) 0.048(2) Uani 0.340(4) 1 d . . P A 2
H31D H 0.3744 0.5640 0.6474 0.071 Uiso 0.340(4) 1 calc R U P A 2
H31E H 0.4383 0.5683 0.7123 0.071 Uiso 0.340(4) 1 calc R U P A 2
H31F H 0.4100 0.4576 0.6811 0.071 Uiso 0.340(4) 1 calc R U P A 2
C32A C 0.5269(15) 0.4946(15) 0.5748(8) 0.044(5) Uani 0.340(4) 1 d . . P A 2
H32D H 0.5878 0.5108 0.5521 0.066 Uiso 0.340(4) 1 calc R U P A 2
H32E H 0.4686 0.5261 0.5528 0.066 Uiso 0.340(4) 1 calc R U P A 2
H32F H 0.5180 0.4184 0.5768 0.066 Uiso 0.340(4) 1 calc R U P A 2
C33A C 0.569(2) 0.6508(18) 0.6397(12) 0.064(4) Uani 0.340(4) 1 d . . P A 2
H33D H 0.6277 0.6634 0.6144 0.096 Uiso 0.340(4) 1 calc R U P A 2
H33E H 0.5853 0.6657 0.6840 0.096 Uiso 0.340(4) 1 calc R U P A 2
H33F H 0.5137 0.6967 0.6251 0.096 Uiso 0.340(4) 1 calc R U P A 2
N3A N 0.6064(9) 0.4729(9) 0.6792(6) 0.0172(9) Uani 0.340(4) 1 d . . P A 2
H3A H 0.6170 0.5024 0.7162 0.021 Uiso 0.340(4) 1 calc R U P A 2
C35A C 0.933(3) 0.324(3) 0.7773(19) 0.043(9) Uani 0.340(4) 1 d . . P A 2
H35D H 0.9578 0.2744 0.7462 0.064 Uiso 0.340(4) 1 calc R U P A 2
H35E H 0.9668 0.3117 0.8181 0.064 Uiso 0.340(4) 1 calc R U P A 2
H35F H 0.9454 0.3958 0.7634 0.064 Uiso 0.340(4) 1 calc R U P A 2
C36A C 0.7960(12) 0.3770(14) 0.8462(7) 0.0304(16) Uani 0.340(4) 1 d . . P A 2
H36D H 0.8070 0.4515 0.8374 0.046 Uiso 0.340(4) 1 calc R U P A 2
H36E H 0.8409 0.3549 0.8811 0.046 Uiso 0.340(4) 1 calc R U P A 2
H36F H 0.7261 0.3660 0.8576 0.046 Uiso 0.340(4) 1 calc R U P A 2
C37A C 0.7974(13) 0.1948(12) 0.8043(7) 0.0323(17) Uani 0.340(4) 1 d . . P A 2
H37D H 0.7248 0.1858 0.8081 0.048 Uiso 0.340(4) 1 calc R U P A 2
H37E H 0.8311 0.1812 0.8451 0.048 Uiso 0.340(4) 1 calc R U P A 2
H37F H 0.8222 0.1456 0.7730 0.048 Uiso 0.340(4) 1 calc R U P A 2
N4A N 0.7602(12) 0.3403(10) 0.7356(7) 0.0172(9) Uani 0.340(4) 1 d . . P A 2
H1 H 0.597(4) 0.255(5) 0.709(3) 0.035(16) Uiso 1 1 d . . . . .

loop_
_atom_site_aniso_label
_atom_site_aniso_U_11
_atom_site_aniso_U_22
_atom_site_aniso_U_33
_atom_site_aniso_U_23
_atom_site_aniso_U_13
_atom_site_aniso_U_12
C1 0.030(3) 0.014(2) 0.018(2) 0.0011(18) 0.0012(19) 0.000(2)
C2 0.033(3) 0.022(2) 0.011(2) -0.0012(18) -0.0001(19) 0.006(2)
C3 0.024(2) 0.014(2) 0.020(2) -0.0022(18) -0.0014(19) 0.0038(19)
C4 0.036(3) 0.027(3) 0.018(2) 0.001(2) 0.005(2) -0.010(2)
C5 0.039(3) 0.026(3) 0.020(2) -0.005(2) -0.001(2) -0.005(2)
C6 0.019(2) 0.025(3) 0.016(2) 0.0024(19) 0.0015(18) -0.005(2)
C7 0.031(3) 0.025(3) 0.019(2) 0.003(2) -0.001(2) -0.008(2)
C8 0.031(3) 0.035(3) 0.028(3) -0.003(2) -0.002(2) -0.010(2)
C9 0.023(3) 0.047(3) 0.030(3) 0.003(3) -0.001(2) -0.011(2)
C10 0.024(3) 0.040(3) 0.030(3) 0.005(2) 0.004(2) 0.000(2)
C11 0.032(3) 0.024(3) 0.019(2) 0.003(2) 0.001(2) 0.001(2)
C12 0.033(3) 0.022(3) 0.032(3) -0.001(2) 0.002(2) -0.009(2)
C13 0.049(4) 0.029(3) 0.039(3) 0.006(3) -0.003(3) -0.009(3)
C14 0.058(4) 0.023(3) 0.036(3) -0.001(2) 0.012(3) -0.005(3)
C15 0.028(3) 0.028(3) 0.030(3) -0.001(2) 0.005(2) 0.005(2)
C16 0.065(4) 0.035(3) 0.037(3) -0.005(3) 0.024(3) -0.002(3)
C17 0.053(4) 0.036(3) 0.055(4) 0.012(3) -0.008(3) 0.002(3)
C18 0.029(3) 0.017(2) 0.017(2) 0.0015(19) -0.0002(19) -0.009(2)
C19 0.043(3) 0.016(2) 0.019(2) -0.0004(19) -0.003(2) -0.005(2)
C20 0.050(4) 0.021(3) 0.026(3) 0.001(2) 0.001(2) -0.015(2)
C21 0.048(3) 0.027(3) 0.026(3) -0.002(2) 0.008(2) -0.020(3)
C22 0.038(3) 0.029(3) 0.029(3) -0.004(2) 0.008(2) -0.016(2)
C23 0.037(3) 0.025(3) 0.020(2) 0.000(2) -0.001(2) -0.006(2)
C24 0.040(3) 0.017(3) 0.035(3) 0.006(2) -0.003(2) -0.002(2)
C25 0.051(4) 0.025(3) 0.054(4) 0.014(3) -0.014(3) -0.001(3)
C26 0.040(3) 0.045(4) 0.044(4) -0.002(3) 0.003(3) 0.002(3)
C27 0.020(3) 0.037(3) 0.034(3) 0.003(2) 0.003(2) -0.005(2)
C28 0.039(4) 0.086(6) 0.034(3) -0.003(3) -0.002(3) 0.008(4)
C29 0.044(3) 0.035(3) 0.037(3) -0.003(3) 0.000(3) -0.001(3)
C30 0.038(3) 0.014(2) 0.044(3) 0.004(2) -0.013(3) 0.010(2)
C34 0.023(3) 0.025(3) 0.027(3) 0.003(2) 0.000(2) 0.006(2)
N1 0.024(2) 0.0134(19) 0.0151(18) 0.0034(15) -0.0007(15) -0.0043(16)
N2 0.026(2) 0.017(2) 0.0164(19) 0.0004(16) -0.0023(16) 0.0014(17)
Nb 0.0172(2) 0.0129(2) 0.0153(2) 0.00194(16) 0.00011(14) 0.00088(16)
C31 0.036(4) 0.036(5) 0.070(6) 0.014(5) -0.002(5) 0.011(4)
C32 0.035(5) 0.060(7) 0.058(7) 0.028(6) -0.003(5) 0.008(5)
C33 0.090(8) 0.042(6) 0.059(7) -0.019(5) -0.028(7) 0.033(6)
N3 0.0232(18) 0.013(3) 0.015(2) -0.0036(19) 0.0020(16) 0.000(2)
C35 0.031(8) 0.029(8) 0.032(7) -0.002(5) -0.014(6) 0.003(6)
C36 0.031(4) 0.039(4) 0.021(3) -0.001(3) -0.002(3) 0.007(3)
C37 0.043(4) 0.025(4) 0.028(4) -0.001(3) -0.002(3) 0.011(3)
N4 0.0232(18) 0.013(3) 0.015(2) -0.0036(19) 0.0020(16) 0.000(2)
C31A 0.036(4) 0.036(5) 0.070(6) 0.014(5) -0.002(5) 0.011(4)
C32A 0.060(12) 0.046(11) 0.025(9) 0.021(8) -0.010(8) 0.004(10)
C33A 0.090(8) 0.042(6) 0.059(7) -0.019(5) -0.028(7) 0.033(6)
N3A 0.0232(18) 0.013(3) 0.015(2) -0.0036(19) 0.0020(16) 0.000(2)
C35A 0.031(11) 0.06(3) 0.040(18) 0.020(16) 0.015(11) 0.025(17)
C36A 0.031(4) 0.039(4) 0.021(3) -0.001(3) -0.002(3) 0.007(3)
C37A 0.043(4) 0.025(4) 0.028(4) -0.001(3) -0.002(3) 0.011(3)
N4A 0.0232(18) 0.013(3) 0.015(2) -0.0036(19) 0.0020(16) 0.000(2)

loop_
_atom_type_symbol
_atom_type_description
_atom_type_scat_dispersion_real
_atom_type_scat_dispersion_imag
_atom_type_scat_source
C C 0.0033 0.0016 'International Tables Vol C Tables 4.2.6.8 and 6.1.1.4'
H H 0.0000 0.0000 'International Tables Vol C Tables 4.2.6.8 and 6.1.1.4'
N N 0.0061 0.0033 'International Tables Vol C Tables 4.2.6.8 and 6.1.1.4'
Nb Nb -2.0727 0.6215 'International Tables Vol C Tables 4.2.6.8 and 6.1.1.4'

loop_
_geom_angle_atom_site_label_1
_geom_angle_atom_site_label_2
_geom_angle_atom_site_label_3
_geom_angle
_geom_angle_site_symmetry_1
_geom_angle_site_symmetry_3
_geom_angle_publ_flag
N1 C1 C2 123.0(4) . . ?
N1 C1 C4 119.7(4) . . ?
C2 C1 C4 117.2(4) . . ?
C1 C2 C3 128.5(4) . . ?
C1 C2 H2 115.7 . . ?
C3 C2 H2 115.7 . . ?
N2 C3 C2 123.8(4) . . ?
N2 C3 C5 121.0(4) . . ?
C2 C3 C5 115.2(4) . . ?
C1 C4 H4A 109.5 . . ?
C1 C4 H4B 109.5 . . ?
H4A C4 H4B 109.5 . . ?
C1 C4 H4C 109.5 . . ?
H4A C4 H4C 109.5 . . ?
H4B C4 H4C 109.5 . . ?
C3 C5 H5A 109.5 . . ?
C3 C5 H5B 109.5 . . ?
H5A C5 H5B 109.5 . . ?
C3 C5 H5C 109.5 . . ?
H5A C5 H5C 109.5 . . ?
H5B C5 H5C 109.5 . . ?
C7 C6 C11 120.2(5) . . ?
C7 C6 N1 121.3(4) . . ?
C11 C6 N1 118.5(4) . . ?
C8 C7 C6 118.9(5) . . ?
C8 C7 C12 117.4(5) . . ?
C6 C7 C12 123.7(5) . . ?
C9 C8 C7 121.0(5) . . ?
C9 C8 H8 119.5 . . ?
C7 C8 H8 119.5 . . ?
C8 C9 C10 120.2(5) . . ?
C8 C9 H9 119.9 . . ?
C10 C9 H9 119.9 . . ?
C9 C10 C11 121.3(5) . . ?
C9 C10 H10 119.4 . . ?
C11 C10 H10 119.4 . . ?
C10 C11 C6 118.4(5) . . ?
C10 C11 C15 119.3(5) . . ?
C6 C11 C15 122.3(5) . . ?
C7 C12 C13 111.4(5) . . ?
C7 C12 C14 112.0(5) . . ?
C13 C12 C14 109.4(4) . . ?
C7 C12 H12 108.0 . . ?
C13 C12 H12 108.0 . . ?
C14 C12 H12 108.0 . . ?
C12 C13 H13A 109.5 . . ?
C12 C13 H13B 109.5 . . ?
H13A C13 H13B 109.5 . . ?
C12 C13 H13C 109.5 . . ?
H13A C13 H13C 109.5 . . ?
H13B C13 H13C 109.5 . . ?
C12 C14 H14A 109.5 . . ?
C12 C14 H14B 109.5 . . ?
H14A C14 H14B 109.5 . . ?
C12 C14 H14C 109.5 . . ?
H14A C14 H14C 109.5 . . ?
H14B C14 H14C 109.5 . . ?
C11 C15 C17 112.7(5) . . ?
C11 C15 C16 112.1(5) . . ?
C17 C15 C16 108.8(5) . . ?
C11 C15 H15 107.7 . . ?
C17 C15 H15 107.7 . . ?
C16 C15 H15 107.7 . . ?
C15 C16 H16A 109.5 . . ?
C15 C16 H16B 109.5 . . ?
H16A C16 H16B 109.5 . . ?
C15 C16 H16C 109.5 . . ?
H16A C16 H16C 109.5 . . ?
H16B C16 H16C 109.5 . . ?
C15 C17 H17A 109.5 . . ?
C15 C17 H17B 109.5 . . ?
H17A C17 H17B 109.5 . . ?
C15 C17 H17C 109.5 . . ?
H17A C17 H17C 109.5 . . ?
H17B C17 H17C 109.5 . . ?
C23 C18 C19 120.8(4) . . ?
C23 C18 N2 120.6(4) . . ?
C19 C18 N2 118.6(4) . . ?
C20 C19 C18 118.0(5) . . ?
C20 C19 C24 119.7(5) . . ?
C18 C19 C24 122.3(4) . . ?
C21 C20 C19 121.4(5) . . ?
C21 C20 H20 119.3 . . ?
C19 C20 H20 119.3 . . ?
C22 C21 C20 119.5(5) . . ?
C22 C21 H21 120.3 . . ?
C20 C21 H21 120.3 . . ?
C21 C22 C23 122.1(5) . . ?
C21 C22 H22 119.0 . . ?
C23 C22 H22 119.0 . . ?
C22 C23 C18 118.2(5) . . ?
C22 C23 C27 119.5(5) . . ?
C18 C23 C27 122.3(5) . . ?
C19 C24 C26 112.0(5) . . ?
C19 C24 C25 111.7(5) . . ?
C26 C24 C25 109.7(5) . . ?
C19 C24 H24 107.7 . . ?
C26 C24 H24 107.7 . . ?
C25 C24 H24 107.7 . . ?
C24 C25 H25A 109.5 . . ?
C24 C25 H25B 109.5 . . ?
H25A C25 H25B 109.5 . . ?
C24 C25 H25C 109.5 . . ?
H25A C25 H25C 109.5 . . ?
H25B C25 H25C 109.5 . . ?
C24 C26 H26A 109.5 . . ?
C24 C26 H26B 109.5 . . ?
H26A C26 H26B 109.5 . . ?
C24 C26 H26C 109.5 . . ?
H26A C26 H26C 109.5 . . ?
H26B C26 H26C 109.5 . . ?
C23 C27 C29 110.7(5) . . ?
C23 C27 C28 112.3(5) . . ?
C29 C27 C28 108.9(5) . . ?
C23 C27 H27 108.2 . . ?
C29 C27 H27 108.2 . . ?
C28 C27 H27 108.2 . . ?
C27 C28 H28A 109.5 . . ?
C27 C28 H28B 109.5 . . ?
H28A C28 H28B 109.5 . . ?
C27 C28 H28C 109.5 . . ?
H28A C28 H28C 109.5 . . ?
H28B C28 H28C 109.5 . . ?
C27 C29 H29A 109.5 . . ?
C27 C29 H29B 109.5 . . ?
H29A C29 H29B 109.5 . . ?
C27 C29 H29C 109.5 . . ?
H29A C29 H29C 109.5 . . ?
H29B C29 H29C 109.5 . . ?
C33 C30 N3 111.2(6) . . ?
C33 C30 C31 115.0(8) . . ?
N3 C30 C31 110.6(6) . . ?
C32A C30 N3A 116.1(10) . . ?
C32A C30 C33A 117.3(13) . . ?
N3A C30 C33A 104.1(10) . . ?
C33 C30 C32 107.8(8) . . ?
N3 C30 C32 104.8(6) . . ?
C31 C30 C32 106.9(7) . . ?
C32A C30 C31A 114.5(12) . . ?
N3A C30 C31A 100.3(9) . . ?
C33A C30 C31A 102.3(13) . . ?
C36 C34 N4 110.7(5) . . ?
C36 C34 C35 115.0(9) . . ?
N4 C34 C35 107.3(8) . . ?
N4A C34 C35A 116.8(18) . . ?
N4A C34 C37A 113.2(9) . . ?
C35A C34 C37A 110.4(15) . . ?
C36 C34 C37 111.3(6) . . ?
N4 C34 C37 103.1(5) . . ?
C35 C34 C37 108.7(7) . . ?
N4A C34 C36A 109.3(8) . . ?
C35A C34 C36A 102.4(15) . . ?
C37A C34 C36A 103.2(9) . . ?
C1 N1 C6 116.8(4) . . ?
C1 N1 Nb 119.6(3) . . ?
C6 N1 Nb 122.5(3) . . ?
C3 N2 C18 117.4(4) . . ?
C3 N2 Nb 121.2(3) . . ?
C18 N2 Nb 120.6(3) . . ?
N3 Nb N4 105.1(3) . . ?
N4A Nb N3A 97.5(5) . . ?
N3 Nb N1 103.5(2) . . ?
N4A Nb N1 98.2(5) . . ?
N4 Nb N1 101.6(2) . . ?
N3A Nb N1 112.1(3) . . ?
N3 Nb N2 105.9(2) . . ?
N4A Nb N2 133.1(4) . . ?
N4 Nb N2 147.4(2) . . ?
N3A Nb N2 126.5(4) . . ?
N1 Nb N2 81.02(14) . . ?
N3 Nb H1 100.6(19) . . ?
N4A Nb H1 87.1(19) . . ?
N4 Nb H1 91.4(18) . . ?
N3A Nb H1 97.8(19) . . ?
N1 Nb H1 148.4(19) . . ?
N2 Nb H1 73.0(19) . . ?
C30 C31 H31A 109.5 . . ?
C30 C31 H31B 109.5 . . ?
H31A C31 H31B 109.5 . . ?
C30 C31 H31C 109.5 . . ?
H31A C31 H31C 109.5 . . ?
H31B C31 H31C 109.5 . . ?
C30 C32 H32A 109.5 . . ?
C30 C32 H32B 109.5 . . ?
H32A C32 H32B 109.5 . . ?
C30 C32 H32C 109.5 . . ?
H32A C32 H32C 109.5 . . ?
H32B C32 H32C 109.5 . . ?
C30 C33 H33A 109.5 . . ?
C30 C33 H33B 109.5 . . ?
H33A C33 H33B 109.5 . . ?
C30 C33 H33C 109.5 . . ?
H33A C33 H33C 109.5 . . ?
H33B C33 H33C 109.5 . . ?
C30 N3 Nb 176.8(5) . . ?
C34 C35 H35A 109.5 . . ?
C34 C35 H35B 109.5 . . ?
H35A C35 H35B 109.5 . . ?
C34 C35 H35C 109.5 . . ?
H35A C35 H35C 109.5 . . ?
H35B C35 H35C 109.5 . . ?
C34 C36 H36A 109.5 . . ?
C34 C36 H36B 109.5 . . ?
H36A C36 H36B 109.5 . . ?
C34 C36 H36C 109.5 . . ?
H36A C36 H36C 109.5 . . ?
H36B C36 H36C 109.5 . . ?
C34 C37 H37A 109.5 . . ?
C34 C37 H37B 109.5 . . ?
H37A C37 H37B 109.5 . . ?
C34 C37 H37C 109.5 . . ?
H37A C37 H37C 109.5 . . ?
H37B C37 H37C 109.5 . . ?
C34 N4 Nb 127.5(4) . . ?
C34 N4 H4 116.3 . . ?
Nb N4 H4 116.3 . . ?
C30 C31A H31D 109.5 . . ?
C30 C31A H31E 109.5 . . ?
H31D C31A H31E 109.5 . . ?
C30 C31A H31F 109.5 . . ?
H31D C31A H31F 109.5 . . ?
H31E C31A H31F 109.5 . . ?
C30 C32A H32D 109.5 . . ?
C30 C32A H32E 109.5 . . ?
H32D C32A H32E 109.5 . . ?
C30 C32A H32F 109.5 . . ?
H32D C32A H32F 109.5 . . ?
H32E C32A H32F 109.5 . . ?
C30 C33A H33D 109.5 . . ?
C30 C33A H33E 109.5 . . ?
H33D C33A H33E 109.5 . . ?
C30 C33A H33F 109.5 . . ?
H33D C33A H33F 109.5 . . ?
H33E C33A H33F 109.5 . . ?
C30 N3A Nb 128.1(8) . . ?
C30 N3A H3A 116.0 . . ?
Nb N3A H3A 116.0 . . ?
C34 C35A H35D 109.5 . . ?
C34 C35A H35E 109.5 . . ?
H35D C35A H35E 109.5 . . ?
C34 C35A H35F 109.5 . . ?
H35D C35A H35F 109.5 . . ?
H35E C35A H35F 109.5 . . ?
C34 C36A H36D 109.5 . . ?
C34 C36A H36E 109.5 . . ?
H36D C36A H36E 109.5 . . ?
C34 C36A H36F 109.5 . . ?
H36D C36A H36F 109.5 . . ?
H36E C36A H36F 109.5 . . ?
C34 C37A H37D 109.5 . . ?
C34 C37A H37E 109.5 . . ?
H37D C37A H37E 109.5 . . ?
C34 C37A H37F 109.5 . . ?
H37D C37A H37F 109.5 . . ?
H37E C37A H37F 109.5 . . ?
C34 N4A Nb 160.2(10) . . ?

loop_
_geom_bond_atom_site_label_1
_geom_bond_atom_site_label_2
_geom_bond_distance
_geom_bond_site_symmetry_2
_geom_bond_publ_flag
C1 N1 1.349(6) . ?
C1 C2 1.386(7) . ?
C1 C4 1.505(6) . ?
C2 C3 1.394(7) . ?
C2 H2 0.9500 . ?
C3 N2 1.325(6) . ?
C3 C5 1.517(6) . ?
C4 H4A 0.9800 . ?
C4 H4B 0.9800 . ?
C4 H4C 0.9800 . ?
C5 H5A 0.9800 . ?
C5 H5B 0.9800 . ?
C5 H5C 0.9800 . ?
C6 C7 1.403(7) . ?
C6 C11 1.414(7) . ?
C6 N1 1.447(6) . ?
C7 C8 1.399(7) . ?
C7 C12 1.512(8) . ?
C8 C9 1.368(8) . ?
C8 H8 0.9500 . ?
C9 C10 1.380(8) . ?
C9 H9 0.9500 . ?
C10 C11 1.394(7) . ?
C10 H10 0.9500 . ?
C11 C15 1.524(7) . ?
C12 C13 1.533(7) . ?
C12 C14 1.539(7) . ?
C12 H12 1.0000 . ?
C13 H13A 0.9800 . ?
C13 H13B 0.9800 . ?
C13 H13C 0.9800 . ?
C14 H14A 0.9800 . ?
C14 H14B 0.9800 . ?
C14 H14C 0.9800 . ?
C15 C17 1.524(8) . ?
C15 C16 1.530(7) . ?
C15 H15 1.0000 . ?
C16 H16A 0.9800 . ?
C16 H16B 0.9800 . ?
C16 H16C 0.9800 . ?
C17 H17A 0.9800 . ?
C17 H17B 0.9800 . ?
C17 H17C 0.9800 . ?
C18 C23 1.407(7) . ?
C18 C19 1.415(7) . ?
C18 N2 1.456(6) . ?
C19 C20 1.399(7) . ?
C19 C24 1.513(8) . ?
C20 C21 1.380(8) . ?
C20 H20 0.9500 . ?
C21 C22 1.379(8) . ?
C21 H21 0.9500 . ?
C22 C23 1.387(7) . ?
C22 H22 0.9500 . ?
C23 C27 1.509(8) . ?
C24 C26 1.530(8) . ?
C24 C25 1.537(7) . ?
C24 H24 1.0000 . ?
C25 H25A 0.9800 . ?
C25 H25B 0.9800 . ?
C25 H25C 0.9800 . ?
C26 H26A 0.9800 . ?
C26 H26B 0.9800 . ?
C26 H26C 0.9800 . ?
C27 C29 1.528(8) . ?
C27 C28 1.542(8) . ?
C27 H27 1.0000 . ?
C28 H28A 0.9800 . ?
C28 H28B 0.9800 . ?
C28 H28C 0.9800 . ?
C29 H29A 0.9800 . ?
C29 H29B 0.9800 . ?
C29 H29C 0.9800 . ?
C30 C32A 1.324(18) . ?
C30 C33 1.467(12) . ?
C30 N3 1.475(7) . ?
C30 C31 1.484(11) . ?
C30 N3A 1.554(12) . ?
C30 C33A 1.57(2) . ?
C30 C32 1.581(11) . ?
C30 C31A 1.68(2) . ?
C34 N4A 1.339(16) . ?
C34 C36 1.467(9) . ?
C34 N4 1.519(8) . ?
C34 C35 1.51(2) . ?
C34 C35A 1.53(4) . ?
C34 C37A 1.539(17) . ?
C34 C37 1.566(9) . ?
C34 C36A 1.635(16) . ?
N1 Nb 2.211(4) . ?
N2 Nb 2.266(4) . ?
Nb N3 1.738(6) . ?
Nb N4A 1.829(15) . ?
Nb N4 1.955(7) . ?
Nb N3A 2.011(12) . ?
Nb H1 1.76(6) . ?
C31 H31A 0.9800 . ?
C31 H31B 0.9800 . ?
C31 H31C 0.9800 . ?
C32 H32A 0.9800 . ?
C32 H32B 0.9800 . ?
C32 H32C 0.9800 . ?
C33 H33A 0.9800 . ?
C33 H33B 0.9800 . ?
C33 H33C 0.9800 . ?
C35 H35A 0.9800 . ?
C35 H35B 0.9800 . ?
C35 H35C 0.9800 . ?
C36 H36A 0.9800 . ?
C36 H36B 0.9800 . ?
C36 H36C 0.9800 . ?
C37 H37A 0.9800 . ?
C37 H37B 0.9800 . ?
C37 H37C 0.9800 . ?
N4 H4 0.8800 . ?
C31A H31D 0.9800 . ?
C31A H31E 0.9800 . ?
C31A H31F 0.9800 . ?
C32A H32D 0.9800 . ?
C32A H32E 0.9800 . ?
C32A H32F 0.9800 . ?
C33A H33D 0.9800 . ?
C33A H33E 0.9800 . ?
C33A H33F 0.9800 . ?
N3A H3A 0.8800 . ?
C35A H35D 0.9800 . ?
C35A H35E 0.9800 . ?
C35A H35F 0.9800 . ?
C36A H36D 0.9800 . ?
C36A H36E 0.9800 . ?
C36A H36F 0.9800 . ?
C37A H37D 0.9800 . ?
C37A H37E 0.9800 . ?
C37A H37F 0.9800 . ?
